data_1569261
loop_
_publ_author_name
'Zhang, Xiao'
'Bai, Fan'
'Li, Miaomiao'
'Ru, Huihui'
'Wang, Lanzhi'

_publ_section_title
;
 NiFe2O4@SiO2@PrNH2--DPA--CeCl3: a cerium-based magnetic nano dual-acid
 catalyst with high efficacy and recyclability for domino sequential
 synthesis of lactam ring-fused 1,5-benzodiazepines
;
_journal_issue 13
_journal_name_full 'Catalysis Science &amp; Technology'
_journal_page_first 3987
_journal_page_last 3999
_journal_paper_doi 10.1039/D2CY01778D
_journal_volume 13
_journal_year 2023
_chemical_formula_sum 'C20 H21 Br2 N3 O2'
_chemical_formula_weight 495.22
_space_group_IT_number 14
_space_group_name_Hall '-P 2ybc'
_space_group_name_H-M_alt 'P 1 21/c 1'
_symmetry_cell_setting monoclinic
_symmetry_space_group_name_H-M 'P 1 21/c 1'
_atom_sites_solution_hydrogens geom
_atom_sites_solution_primary direct
_atom_sites_solution_secondary difmap
_audit_creation_method SHELXL-97
_audit_update_record
;
2022-10-14 deposited with the CCDC.	2023-06-01 downloaded from the CCDC.
;
_cell_angle_alpha 90.00
_cell_angle_beta 94.765(3)
_cell_angle_gamma 90.00
_cell_formula_units_Z 4
_cell_length_a 10.7492(9)
_cell_length_b 21.4852(19)
_cell_length_c 8.9772(6)
_cell_measurement_reflns_used 2423
_cell_measurement_temperature 298(2)
_cell_measurement_theta_max 26.918
_cell_measurement_theta_min 2.687
_cell_volume 2066.1(3)
_computing_cell_refinement 'Bruker SMART'
_computing_data_collection 'Bruker SMART'
_computing_data_reduction 'Bruker SHELXTL'
_computing_molecular_graphics 'Bruker SHELXTL'
_computing_publication_material 'Bruker SHELXTL'
_computing_structure_refinement 'SHELXL-97 (Sheldrick, 1997)'
_computing_structure_solution 'SHELXS-97 (Sheldrick, 1990)'
_diffrn_ambient_temperature 298(2)
_diffrn_measured_fraction_theta_full 0.994
_diffrn_measured_fraction_theta_max 0.994
_diffrn_measurement_device_type 'CCD area detector'
_diffrn_measurement_method 'phi and omega scans'
_diffrn_radiation_monochromator graphite
_diffrn_radiation_source 'fine-focus sealed tube'
_diffrn_radiation_type MoK\a
_diffrn_radiation_wavelength 0.71073
_diffrn_reflns_av_R_equivalents 0.0839
_diffrn_reflns_av_sigmaI/netI 0.0908
_diffrn_reflns_limit_h_max 12
_diffrn_reflns_limit_h_min -8
_diffrn_reflns_limit_k_max 25
_diffrn_reflns_limit_k_min -25
_diffrn_reflns_limit_l_max 10
_diffrn_reflns_limit_l_min -10
_diffrn_reflns_number 9916
_diffrn_reflns_theta_full 25.02
_diffrn_reflns_theta_max 25.02
_diffrn_reflns_theta_min 2.12
_exptl_absorpt_coefficient_mu 3.943
_exptl_absorpt_correction_T_max 0.6709
_exptl_absorpt_correction_T_min 0.3157
_exptl_absorpt_correction_type multi-scan
_exptl_absorpt_process_details sadabs
_exptl_crystal_colour colorless
_exptl_crystal_density_diffrn 1.592
_exptl_crystal_density_method 'not measured'
_exptl_crystal_description block
_exptl_crystal_F_000 992
_exptl_crystal_size_max 0.38
_exptl_crystal_size_mid 0.15
_exptl_crystal_size_min 0.11
_refine_diff_density_max 1.566
_refine_diff_density_min -1.002
_refine_diff_density_rms 0.102
_refine_ls_extinction_method none
_refine_ls_goodness_of_fit_ref 1.056
_refine_ls_hydrogen_treatment mixed
_refine_ls_matrix_type full
_refine_ls_number_parameters 246
_refine_ls_number_reflns 3630
_refine_ls_number_restraints 0
_refine_ls_restrained_S_all 1.056
_refine_ls_R_factor_all 0.1239
_refine_ls_R_factor_gt 0.0675
_refine_ls_shift/su_max 0.003
_refine_ls_shift/su_mean 0.000
_refine_ls_structure_factor_coef Fsqd
_refine_ls_weighting_details 'calc w=1/[\s^2^(Fo^2^)+(0.0954P)^2^+0.0000P] where P=(Fo^2^+2Fc^2^)/3'
_refine_ls_weighting_scheme calc
_refine_ls_wR_factor_gt 0.1806
_refine_ls_wR_factor_ref 0.2001
_reflns_number_gt 1881
_reflns_number_total 3630
_reflns_threshold_expression >2sigma(I)
_cod_data_source_file d2cy01778d2.cif
_cod_data_source_block 211211d
_cod_depositor_comments
;
The following automatic conversions were performed:

data item '_symmetry_cell_setting' value 'Monoclinic' was changed to
'monoclinic' in accordance with the
/home/data/users/saulius/crontab/automatic-downloads/rss-feeds/RSC/lib/dictionaries/cif_core.dic
dictionary named 'cif_core.dic' version 2.4.2 last updated on
2011-04-26.

Automatic conversion script
Id: cif_fix_values 8170 2020-07-09 18:12:32Z antanas 

 Adding full bibliography for 1569261.cif.
;
_cod_original_sg_symbol_H-M P2(1)/c
_cod_database_code 1569261

loop_
_symmetry_equiv_pos_as_xyz
'x, y, z'
'-x, y+1/2, -z+1/2'
'-x, -y, -z'
'x, -y-1/2, z-1/2'

loop_
_atom_site_label
_atom_site_type_symbol
_atom_site_fract_x
_atom_site_fract_y
_atom_site_fract_z
_atom_site_U_iso_or_equiv
_atom_site_adp_type
_atom_site_occupancy
_atom_site_symmetry_multiplicity
_atom_site_calc_flag
_atom_site_refinement_flags
_atom_site_disorder_assembly
_atom_site_disorder_group
Br1 Br 0.54078(11) 0.16258(4) 0.52035(11) 0.0980(5) Uani 1 1 d . . .
Br2 Br 0.11931(11) 0.30404(5) -0.04201(11) 0.1022(4) Uani 1 1 d . . .
N1 N 0.3304(5) 0.5023(2) 0.9220(6) 0.0538(14) Uani 1 1 d . . .
H1 H 0.3731 0.5034 1.0073 0.065 Uiso 1 1 calc R . .
N2 N 0.0909(5) 0.4359(2) 0.5621(6) 0.0528(14) Uani 1 1 d . . .
H2 H 0.0147 0.4398 0.5831 0.063 Uiso 1 1 calc R . .
N3 N 0.3033(5) 0.4582(2) 0.3873(5) 0.0461(13) Uani 1 1 d . . .
H3 H 0.3590 0.4598 0.3179 0.055 Uiso 1 1 d R . .
O1 O 0.5019(4) 0.4784(2) 0.8019(5) 0.0572(12) Uani 1 1 d . . .
O2 O 0.8295(5) 0.0762(3) 0.1351(9) 0.100(2) Uani 1 1 d . . .
H2C H 0.7813 0.0471 0.1167 0.150 Uiso 1 1 calc R . .
C1 C 0.3854(7) 0.4817(3) 0.8000(7) 0.0470(16) Uani 1 1 d . . .
C2 C 0.2021(7) 0.5225(4) 0.9113(9) 0.072(2) Uani 1 1 d . . .
H2A H 0.1965 0.5642 0.8694 0.086 Uiso 1 1 calc R . .
H2B H 0.1728 0.5242 1.0105 0.086 Uiso 1 1 calc R . .
C3 C 0.1181(6) 0.4783(3) 0.8126(8) 0.0614(19) Uani 1 1 d . . .
H3C H 0.1013 0.4414 0.8696 0.074 Uiso 1 1 calc R . .
H3D H 0.0390 0.4987 0.7851 0.074 Uiso 1 1 calc R . .
C4 C 0.1779(6) 0.4591(3) 0.6699(7) 0.0453(15) Uani 1 1 d . . .
C5 C 0.3044(6) 0.4625(3) 0.6648(7) 0.0430(15) Uani 1 1 d . . .
C6 C 0.3727(6) 0.4412(3) 0.5352(6) 0.0440(15) Uani 1 1 d . . .
H6 H 0.4498 0.4658 0.5404 0.053 Uiso 1 1 calc R . .
C7 C 0.4150(6) 0.3728(3) 0.5364(7) 0.0426(15) Uani 1 1 d . . .
C8 C 0.5053(7) 0.3536(3) 0.4445(8) 0.0571(18) Uani 1 1 d . . .
H8 H 0.5418 0.3825 0.3847 0.068 Uiso 1 1 calc R . .
C9 C 0.5418(7) 0.2915(3) 0.4409(9) 0.070(2) Uani 1 1 d . . .
H9 H 0.6023 0.2793 0.3785 0.084 Uiso 1 1 calc R . .
C10 C 0.4893(7) 0.2480(3) 0.5289(8) 0.0594(19) Uani 1 1 d . . .
C11 C 0.4003(7) 0.2653(3) 0.6192(8) 0.0609(19) Uani 1 1 d . . .
H11 H 0.3645 0.2357 0.6779 0.073 Uiso 1 1 calc R . .
C12 C 0.3620(6) 0.3275(3) 0.6251(7) 0.0519(17) Uani 1 1 d . . .
H12 H 0.3013 0.3390 0.6878 0.062 Uiso 1 1 calc R . .
C13 C 0.1058(6) 0.4067(3) 0.4213(7) 0.0457(16) Uani 1 1 d . . .
C14 C 0.2061(6) 0.4163(3) 0.3358(7) 0.0456(15) Uani 1 1 d . . .
C15 C 0.2088(7) 0.3855(3) 0.1957(8) 0.0584(18) Uani 1 1 d . . .
H15 H 0.2765 0.3908 0.1388 0.070 Uiso 1 1 calc R . .
C16 C 0.1114(8) 0.3480(3) 0.1451(8) 0.063(2) Uani 1 1 d . . .
C17 C 0.0093(8) 0.3395(3) 0.2243(9) 0.065(2) Uani 1 1 d . . .
H17 H -0.0571 0.3149 0.1864 0.078 Uiso 1 1 calc R . .
C18 C 0.0070(7) 0.3683(3) 0.3621(9) 0.067(2) Uani 1 1 d . . .
H18 H -0.0615 0.3622 0.4172 0.080 Uiso 1 1 calc R . .
C19 C 0.7745(9) 0.1191(4) 0.2216(11) 0.093(3) Uani 1 1 d . . .
H19A H 0.7911 0.1074 0.3258 0.111 Uiso 1 1 calc R . .
H19B H 0.6849 0.1175 0.1980 0.111 Uiso 1 1 calc R . .
C20 C 0.8174(10) 0.1850(4) 0.2029(14) 0.120(4) Uani 1 1 d . . .
H20A H 0.9066 0.1857 0.2008 0.180 Uiso 1 1 calc R . .
H20B H 0.7939 0.2098 0.2850 0.180 Uiso 1 1 calc R . .
H20C H 0.7792 0.2016 0.1109 0.180 Uiso 1 1 calc R . .

loop_
_atom_site_aniso_label
_atom_site_aniso_U_11
_atom_site_aniso_U_22
_atom_site_aniso_U_33
_atom_site_aniso_U_23
_atom_site_aniso_U_13
_atom_site_aniso_U_12
Br1 0.1416(10) 0.0644(5) 0.0902(7) -0.0057(5) 0.0224(6) 0.0368(5)
Br2 0.1241(9) 0.1002(7) 0.0769(7) -0.0315(5) -0.0234(6) 0.0028(6)
N1 0.046(3) 0.072(3) 0.042(3) -0.009(3) -0.009(3) 0.006(3)
N2 0.037(3) 0.060(3) 0.060(4) 0.004(3) -0.001(3) 0.000(3)
N3 0.048(3) 0.048(3) 0.042(3) 0.003(2) 0.001(3) -0.007(3)
O1 0.045(3) 0.068(3) 0.056(3) -0.007(2) -0.006(2) -0.009(2)
O2 0.065(4) 0.069(3) 0.171(6) -0.037(4) 0.035(4) -0.013(3)
C1 0.055(5) 0.035(3) 0.051(4) 0.000(3) 0.002(4) -0.004(3)
C2 0.065(5) 0.078(5) 0.070(5) -0.021(4) -0.002(4) 0.006(4)
C3 0.051(4) 0.066(4) 0.068(5) -0.007(4) 0.008(4) 0.006(4)
C4 0.045(4) 0.038(3) 0.052(4) 0.004(3) -0.005(3) 0.000(3)
C5 0.043(4) 0.038(3) 0.047(4) 0.003(3) -0.005(3) -0.004(3)
C6 0.039(4) 0.051(4) 0.041(4) 0.000(3) -0.007(3) -0.006(3)
C7 0.038(4) 0.045(3) 0.042(4) -0.002(3) -0.009(3) -0.002(3)
C8 0.059(5) 0.064(4) 0.049(4) -0.002(3) 0.012(4) 0.004(4)
C9 0.073(6) 0.075(5) 0.062(5) -0.014(4) 0.009(4) 0.024(4)
C10 0.079(5) 0.052(4) 0.047(4) -0.011(3) -0.001(4) 0.016(4)
C11 0.073(5) 0.048(4) 0.062(5) -0.001(3) 0.002(4) -0.003(4)
C12 0.046(4) 0.059(4) 0.050(4) 0.000(3) -0.001(3) 0.004(3)
C13 0.042(4) 0.048(3) 0.045(4) 0.003(3) -0.009(3) -0.005(3)
C14 0.047(4) 0.044(3) 0.043(4) 0.002(3) -0.011(3) 0.002(3)
C15 0.059(5) 0.066(4) 0.048(4) 0.001(4) -0.010(4) 0.009(4)
C16 0.064(5) 0.062(4) 0.058(5) -0.007(4) -0.028(4) 0.002(4)
C17 0.064(5) 0.065(4) 0.062(5) -0.008(4) -0.023(4) -0.010(4)
C18 0.059(5) 0.067(4) 0.071(5) 0.011(4) -0.012(4) -0.012(4)
C19 0.085(6) 0.089(6) 0.106(7) -0.006(6) 0.021(6) -0.001(5)
C20 0.118(9) 0.082(6) 0.158(11) -0.026(7) 0.002(8) 0.001(6)

loop_
_atom_type_symbol
_atom_type_description
_atom_type_scat_dispersion_real
_atom_type_scat_dispersion_imag
_atom_type_scat_source
C C 0.0033 0.0016 'International Tables Vol C Tables 4.2.6.8 and 6.1.1.4'
H H 0.0000 0.0000 'International Tables Vol C Tables 4.2.6.8 and 6.1.1.4'
N N 0.0061 0.0033 'International Tables Vol C Tables 4.2.6.8 and 6.1.1.4'
O O 0.0106 0.0060 'International Tables Vol C Tables 4.2.6.8 and 6.1.1.4'
Br Br -0.2901 2.4595 'International Tables Vol C Tables 4.2.6.8 and 6.1.1.4'

loop_
_geom_angle_atom_site_label_1
_geom_angle_atom_site_label_2
_geom_angle_atom_site_label_3
_geom_angle
_geom_angle_site_symmetry_1
_geom_angle_site_symmetry_3
_geom_angle_publ_flag
C1 N1 C2 121.4(6) . . ?
C1 N1 H1 119.3 . . ?
C2 N1 H1 119.3 . . ?
C4 N2 C13 131.1(5) . . ?
C4 N2 H2 114.4 . . ?
C13 N2 H2 114.4 . . ?
C14 N3 C6 115.3(4) . . ?
C14 N3 H3 108.1 . . ?
C6 N3 H3 107.9 . . ?
C19 O2 H2C 109.5 . . ?
O1 C1 N1 120.5(6) . . ?
O1 C1 C5 120.7(6) . . ?
N1 C1 C5 118.7(6) . . ?
N1 C2 C3 111.4(6) . . ?
N1 C2 H2A 109.3 . . ?
C3 C2 H2A 109.3 . . ?
N1 C2 H2B 109.3 . . ?
C3 C2 H2B 109.3 . . ?
H2A C2 H2B 108.0 . . ?
C4 C3 C2 112.3(6) . . ?
C4 C3 H3C 109.1 . . ?
C2 C3 H3C 109.1 . . ?
C4 C3 H3D 109.1 . . ?
C2 C3 H3D 109.1 . . ?
H3C C3 H3D 107.9 . . ?
C5 C4 N2 127.8(6) . . ?
C5 C4 C3 120.0(6) . . ?
N2 C4 C3 112.1(5) . . ?
C4 C5 C1 120.2(6) . . ?
C4 C5 C6 124.3(6) . . ?
C1 C5 C6 115.2(5) . . ?
C5 C6 N3 111.7(5) . . ?
C5 C6 C7 116.7(5) . . ?
N3 C6 C7 111.2(5) . . ?
C5 C6 H6 105.4 . . ?
N3 C6 H6 105.4 . . ?
C7 C6 H6 105.4 . . ?
C8 C7 C12 117.8(6) . . ?
C8 C7 C6 120.0(5) . . ?
C12 C7 C6 122.1(6) . . ?
C7 C8 C9 120.8(7) . . ?
C7 C8 H8 119.6 . . ?
C9 C8 H8 119.6 . . ?
C10 C9 C8 120.5(7) . . ?
C10 C9 H9 119.7 . . ?
C8 C9 H9 119.7 . . ?
C11 C10 C9 120.0(6) . . ?
C11 C10 Br1 120.5(6) . . ?
C9 C10 Br1 119.6(5) . . ?
C10 C11 C12 120.6(6) . . ?
C10 C11 H11 119.7 . . ?
C12 C11 H11 119.7 . . ?
C11 C12 C7 120.3(6) . . ?
C11 C12 H12 119.8 . . ?
C7 C12 H12 119.8 . . ?
C14 C13 C18 118.2(6) . . ?
C14 C13 N2 124.8(5) . . ?
C18 C13 N2 116.9(6) . . ?
C13 C14 C15 119.5(6) . . ?
C13 C14 N3 119.7(5) . . ?
C15 C14 N3 120.8(6) . . ?
C16 C15 C14 119.7(7) . . ?
C16 C15 H15 120.1 . . ?
C14 C15 H15 120.1 . . ?
C15 C16 C17 122.1(7) . . ?
C15 C16 Br2 119.2(6) . . ?
C17 C16 Br2 118.7(5) . . ?
C16 C17 C18 118.6(7) . . ?
C16 C17 H17 120.7 . . ?
C18 C17 H17 120.7 . . ?
C17 C18 C13 121.9(7) . . ?
C17 C18 H18 119.1 . . ?
C13 C18 H18 119.1 . . ?
O2 C19 C20 114.8(8) . . ?
O2 C19 H19A 108.6 . . ?
C20 C19 H19A 108.6 . . ?
O2 C19 H19B 108.6 . . ?
C20 C19 H19B 108.6 . . ?
H19A C19 H19B 107.5 . . ?
C19 C20 H20A 109.5 . . ?
C19 C20 H20B 109.5 . . ?
H20A C20 H20B 109.5 . . ?
C19 C20 H20C 109.5 . . ?
H20A C20 H20C 109.5 . . ?
H20B C20 H20C 109.5 . . ?

loop_
_geom_bond_atom_site_label_1
_geom_bond_atom_site_label_2
_geom_bond_distance
_geom_bond_site_symmetry_2
_geom_bond_publ_flag
Br1 C10 1.919(7) . ?
Br2 C16 1.935(7) . ?
N1 C1 1.362(8) . ?
N1 C2 1.442(8) . ?
N1 H1 0.8600 . ?
N2 C4 1.381(8) . ?
N2 C13 1.432(8) . ?
N2 H2 0.8600 . ?
N3 C14 1.427(7) . ?
N3 C6 1.512(8) . ?
N3 H3 0.9000 . ?
O1 C1 1.253(7) . ?
O2 C19 1.370(9) . ?
O2 H2C 0.8200 . ?
C1 C5 1.492(9) . ?
C2 C3 1.539(10) . ?
C2 H2A 0.9700 . ?
C2 H2B 0.9700 . ?
C3 C4 1.537(9) . ?
C3 H3C 0.9700 . ?
C3 H3D 0.9700 . ?
C4 C5 1.367(8) . ?
C5 C6 1.498(8) . ?
C6 C7 1.538(8) . ?
C6 H6 0.9800 . ?
C7 C8 1.388(9) . ?
C7 C12 1.407(9) . ?
C8 C9 1.393(10) . ?
C8 H8 0.9300 . ?
C9 C10 1.375(10) . ?
C9 H9 0.9300 . ?
C10 C11 1.357(9) . ?
C11 C12 1.401(9) . ?
C11 H11 0.9300 . ?
C12 H12 0.9300 . ?
C13 C14 1.390(9) . ?
C13 C18 1.413(9) . ?
C14 C15 1.424(9) . ?
C15 C16 1.367(10) . ?
C15 H15 0.9300 . ?
C16 C17 1.369(11) . ?
C17 C18 1.385(10) . ?
C17 H17 0.9300 . ?
C18 H18 0.9300 . ?
C19 C20 1.503(12) . ?
C19 H19A 0.9700 . ?
C19 H19B 0.9700 . ?
C20 H20A 0.9600 . ?
C20 H20B 0.9600 . ?
C20 H20C 0.9600 . ?

loop_
_geom_torsion_atom_site_label_1
_geom_torsion_atom_site_label_2
_geom_torsion_atom_site_label_3
_geom_torsion_atom_site_label_4
_geom_torsion
_geom_torsion_site_symmetry_1
_geom_torsion_site_symmetry_2
_geom_torsion_site_symmetry_3
_geom_torsion_site_symmetry_4
_geom_torsion_publ_flag
C2 N1 C1 O1 163.0(6) . . . . ?
C2 N1 C1 C5 -17.6(9) . . . . ?
C1 N1 C2 C3 43.0(9) . . . . ?
N1 C2 C3 C4 -43.2(9) . . . . ?
C13 N2 C4 C5 3.7(10) . . . . ?
C13 N2 C4 C3 -172.2(6) . . . . ?
C2 C3 C4 C5 22.2(9) . . . . ?
C2 C3 C4 N2 -161.6(6) . . . . ?
N2 C4 C5 C1 -172.3(5) . . . . ?
C3 C4 C5 C1 3.3(8) . . . . ?
N2 C4 C5 C6 0.4(10) . . . . ?
C3 C4 C5 C6 176.0(5) . . . . ?
O1 C1 C5 C4 172.0(5) . . . . ?
N1 C1 C5 C4 -7.4(8) . . . . ?
O1 C1 C5 C6 -1.3(8) . . . . ?
N1 C1 C5 C6 179.3(5) . . . . ?
C4 C5 C6 N3 40.3(7) . . . . ?
C1 C5 C6 N3 -146.6(5) . . . . ?
C4 C5 C6 C7 -89.1(7) . . . . ?
C1 C5 C6 C7 83.9(6) . . . . ?
C14 N3 C6 C5 -82.7(6) . . . . ?
C14 N3 C6 C7 49.6(7) . . . . ?
C5 C6 C7 C8 -163.0(6) . . . . ?
N3 C6 C7 C8 67.3(7) . . . . ?
C5 C6 C7 C12 19.1(8) . . . . ?
N3 C6 C7 C12 -110.6(6) . . . . ?
C12 C7 C8 C9 -0.1(10) . . . . ?
C6 C7 C8 C9 -178.0(6) . . . . ?
C7 C8 C9 C10 -0.2(12) . . . . ?
C8 C9 C10 C11 0.5(12) . . . . ?
C8 C9 C10 Br1 179.5(6) . . . . ?
C9 C10 C11 C12 -0.6(11) . . . . ?
Br1 C10 C11 C12 -179.6(6) . . . . ?
C10 C11 C12 C7 0.4(10) . . . . ?
C8 C7 C12 C11 0.0(10) . . . . ?
C6 C7 C12 C11 177.9(6) . . . . ?
C4 N2 C13 C14 -26.8(10) . . . . ?
C4 N2 C13 C18 157.3(6) . . . . ?
C18 C13 C14 C15 -2.7(9) . . . . ?
N2 C13 C14 C15 -178.5(6) . . . . ?
C18 C13 C14 N3 175.7(5) . . . . ?
N2 C13 C14 N3 -0.2(9) . . . . ?
C6 N3 C14 C13 60.8(7) . . . . ?
C6 N3 C14 C15 -120.9(6) . . . . ?
C13 C14 C15 C16 1.7(9) . . . . ?
N3 C14 C15 C16 -176.7(6) . . . . ?
C14 C15 C16 C17 0.8(10) . . . . ?
C14 C15 C16 Br2 -177.8(5) . . . . ?
C15 C16 C17 C18 -2.1(11) . . . . ?
Br2 C16 C17 C18 176.4(5) . . . . ?
C16 C17 C18 C13 1.0(11) . . . . ?
C14 C13 C18 C17 1.4(10) . . . . ?
N2 C13 C18 C17 177.6(6) . . . . ?
